data_4319374
loop_
_publ_author_name
'F. Albert Cotton'
'James P. Donahue'
'Chun Lin'
'Carlos A. Murillo'

_publ_section_title
;
 The Simplest Supramolecular Complexes Containing Pairs of
 Mo2(formamidinate)3 Units Linked with Various Dicarboxylates: Preparative
 Methods, Structures, and Electrochemistry
;
_journal_name_full 'Inorganic Chemistry'
_journal_page_first 1234
_journal_page_last 1244
_journal_paper_doi 10.1021/ic000934o
_journal_volume 40
_journal_year 2001
_chemical_compound_source synthesized
_chemical_formula_analytical 'not measured'
_chemical_formula_moiety
;
 [[(H3 C O C6 H4 N)2 C H]3 Mo2]2 (O2 C C H2 C H2 C O2)
 . (C H2 Cl2)2 . (C6 H14)2 . (H2 O)0.5
;
_chemical_formula_structural
;
 [Mo2(DAniF)3]2(mu-O2CCH2CH2CO2).2(CH2Cl2).2(C6H14).0.5(H2O)
;
_chemical_formula_sum 'C108 H127 Cl4 Mo4 N12 O16.5'
_chemical_formula_weight 2382.78
_chemical_melting_point ?
_chemical_name_systematic
;
 ?
;
_space_group_IT_number 14
_symmetry_cell_setting monoclinic
_symmetry_space_group_name_Hall '-P 2yn'
_symmetry_space_group_name_H-M 'P 1 21/n 1'
_atom_sites_solution_hydrogens geom
_atom_sites_solution_primary direct
_atom_sites_solution_secondary difmap
_audit_creation_method SHELXL
_cell_angle_alpha 90.00
_cell_angle_beta 104.360(2)
_cell_angle_gamma 90.00
_cell_formula_units_Z 4
_cell_length_a 17.792(2)
_cell_length_b 19.467(2)
_cell_length_c 31.665(3)
_cell_measurement_reflns_used 584
_cell_measurement_temperature 213(2)
_cell_measurement_theta_max 24.8
_cell_measurement_theta_min 2.3
_cell_volume 10624.7(19)
_computing_cell_refinement 'SAINT V. 4.035'
_computing_data_collection 'SMART V. 4.043'
_computing_data_reduction 'SAINT V. 4.035'
_computing_molecular_graphics 'SHELXTL V.5 (Siemens, 1994)'
_computing_publication_material CIFTAB
_computing_structure_refinement 'SHELXL-93 (Sheldrick, 1993)'
_computing_structure_solution 'SHELXS-86 (Sheldrick, 1990)'
_diffrn_ambient_temperature 213(2)
_diffrn_measurement_device 'Bruker SMART 1000'
_diffrn_measurement_method omega-scans
_diffrn_radiation_monochromator graphite
_diffrn_radiation_source 'fine-focus sealed tube'
_diffrn_radiation_type MoK\a
_diffrn_radiation_wavelength 0.71073
_diffrn_reflns_av_R_equivalents 0.0614
_diffrn_reflns_av_sigmaI/netI 0.0737
_diffrn_reflns_limit_h_max 20
_diffrn_reflns_limit_h_min -23
_diffrn_reflns_limit_k_max 24
_diffrn_reflns_limit_k_min -17
_diffrn_reflns_limit_l_max 40
_diffrn_reflns_limit_l_min -41
_diffrn_reflns_number 53888
_diffrn_reflns_theta_max 25.00
_diffrn_reflns_theta_min 1.20
_diffrn_standards_number 'none (area detector data)'
_exptl_absorpt_coefficient_mu 0.633
_exptl_absorpt_correction_type multi-scan
_exptl_crystal_colour block
_exptl_crystal_density_diffrn 1.490
_exptl_crystal_density_meas ?
_exptl_crystal_density_method none
_exptl_crystal_description yellow
_exptl_crystal_F_000 4908
_exptl_crystal_size_max 0.31
_exptl_crystal_size_mid 0.24
_exptl_crystal_size_min 0.21
_refine_diff_density_max 1.013
_refine_diff_density_min -0.931
_refine_diff_density_rms 0.110
_refine_ls_extinction_coef noref
_refine_ls_extinction_method none
_refine_ls_goodness_of_fit_all 1.063
_refine_ls_goodness_of_fit_obs 1.139
_refine_ls_hydrogen_treatment noref
_refine_ls_matrix_type full
_refine_ls_number_parameters 1314
_refine_ls_number_reflns 18574
_refine_ls_number_restraints 4
_refine_ls_restrained_S_all 1.083
_refine_ls_restrained_S_obs 1.138
_refine_ls_R_factor_all 0.1191
_refine_ls_R_factor_obs 0.0693
_refine_ls_shift/esd_max 3.343
_refine_ls_shift/esd_mean 0.023
_refine_ls_structure_factor_coef Fsqd
_refine_ls_weighting_details 'w=1/[\s^2^(Fo^2^)+(0.0878P)^2^+25.7193P] where P=(Fo^2^+2Fc^2^)/3'
_refine_ls_weighting_scheme calc
_refine_ls_wR_factor_all 0.2021
_refine_ls_wR_factor_obs 0.1660
_reflns_number_observed 11742
_reflns_number_total 18637
_reflns_observed_criterion >2sigma(I)
_cod_data_source_file ic000934o_08.cif
_cod_data_source_block '[Mo2(DAniF)3]2(mu-O2CCH2CH2CO2).2(CH2Cl2).2(C6H14).0.5(H2O)'
_cod_depositor_comments
;
The following automatic conversions were performed:

'_chemical_melting_point' value 'not measured' was changed to '?' -
the value is undefined or not given.

Automatic conversion script
Id: cif_fix_values 1569 2011-02-09 13:29:24Z adriana 

The following automatic conversions were performed:

'_geom_angle_publ_flag' value 'Y' changed to 'y' according to the
built-in table from CIF Core dictionary named 'cif_core.dic' version
2.4.1 from 2010-06-29 (96 times).

'_geom_angle_publ_flag' value 'N'
changed to 'n' according to the built-in table from CIF Core
dictionary named 'cif_core.dic' version 2.4.1 from 2010-06-29 (308
times).

'_geom_bond_publ_flag' value 'Y' changed to 'y' according to
the built-in table from CIF Core dictionary named 'cif_core.dic'
version 2.4.1 from 2010-06-29 (50 times).

'_geom_bond_publ_flag'
value 'N' changed to 'n' according to the built-in table from CIF
Core dictionary named 'cif_core.dic' version 2.4.1 from 2010-06-29
(163 times).

Automatic conversion script
Id: cif_fix_values 1646 2011-03-28 12:23:43Z adriana 

The following automatic conversions were performed:

'_exptl_crystal_density_meas' value 'not measured' was changed to '?'
- the value is perceived as not measured.

Automatic conversion script
Id: cif_fix_values 3008 2015-01-20 13:52:24Z robertas 

The following automatic conversions were performed:

'_refine_ls_weighting_scheme' value 'calc
w=1/[\s^2^(Fo^2^)+(0.0878P)^2^+25.7193P] where P=(Fo^2^+2Fc^2^)/3'
was changed to 'calc'. New tag '_refine_ls_weighting_details' was
created. The value of the new tag was set to
'w=1/[\s^2^(Fo^2^)+(0.0878P)^2^+25.7193P] where P=(Fo^2^+2Fc^2^)/3'.

Automatic conversion script
Id: cif_fix_values 3143 2015-03-26 13:38:13Z robertas 
;
_cod_original_cell_volume 10624.7(17)
_cod_original_formula_sum 'C108 H127 Cl4 Mo4 N12 O16.50'
_cod_database_code 4319374

loop_
_symmetry_equiv_pos_as_xyz
'x, y, z'
'-x+1/2, y+1/2, -z+1/2'
'-x, -y, -z'
'x-1/2, -y-1/2, z-1/2'

loop_
_atom_site_aniso_label
_atom_site_aniso_U_11
_atom_site_aniso_U_22
_atom_site_aniso_U_33
_atom_site_aniso_U_23
_atom_site_aniso_U_13
_atom_site_aniso_U_12
Mo1 0.0395(3) 0.0337(3) 0.0312(3) -0.0003(2) 0.0069(2) 0.0028(3)
Mo2 0.0444(4) 0.0351(4) 0.0315(3) -0.0010(3) 0.0051(3) 0.0021(3)
Mo4 0.0428(4) 0.0399(4) 0.0417(4) 0.0026(3) 0.0135(3) 0.0075(3)
Mo3 0.0433(4) 0.0433(4) 0.0410(4) -0.0006(3) 0.0151(3) 0.0076(3)
O11A 0.092(7) 0.156(14) 0.061(6) -0.031(8) -0.011(5) -0.019(9)
C51A 0.036(12) 0.080(23) 0.045(12) -0.001(13) 0.015(9) 0.011(11)
C52A 0.047(12) 0.087(17) 0.044(9) -0.003(9) 0.004(8) -0.013(8)
C53A 0.074(8) 0.169(42) 0.047(7) 0.018(25) 0.016(6) 0.023(28)
C54A 0.058(7) 0.137(24) 0.062(8) -0.034(16) 0.015(7) -0.021(15)
C55A 0.065(10) 0.113(19) 0.067(12) -0.023(14) 0.021(8) -0.025(15)
C56A 0.062(8) 0.077(17) 0.051(6) -0.018(13) 0.021(5) -0.016(15)
C57A 0.160(26) 0.335(58) 0.051(17) -0.013(19) -0.028(16) 0.123(34)
O11B 0.092(7) 0.156(14) 0.061(6) -0.031(8) -0.011(5) -0.019(9)
C51B 0.036(12) 0.080(23) 0.045(12) -0.001(13) 0.015(9) 0.011(11)
C52B 0.047(12) 0.087(17) 0.044(9) -0.003(9) 0.004(8) -0.013(8)
C53B 0.074(8) 0.169(42) 0.047(7) 0.018(25) 0.016(6) 0.023(28)
C54B 0.058(7) 0.137(24) 0.062(8) -0.034(16) 0.015(7) -0.021(15)
C55B 0.065(10) 0.113(19) 0.067(12) -0.023(14) 0.021(8) -0.025(15)
C56B 0.062(8) 0.077(17) 0.051(6) -0.018(13) 0.021(5) -0.016(15)
C57B 0.160(26) 0.335(58) 0.051(17) -0.013(19) -0.028(16) 0.123(34)
O16A 0.072(7) 0.150(17) 0.065(7) -0.045(11) -0.002(6) 0.004(11)
C89A 0.039(6) 0.069(17) 0.053(8) 0.000(11) 0.018(5) -0.023(10)
C90A 0.058(7) 0.124(24) 0.069(11) -0.021(16) 0.037(7) -0.025(16)
C91A 0.046(11) 0.108(20) 0.051(8) -0.022(11) 0.007(8) 0.022(9)
C92A 0.041(9) 0.073(18) 0.060(7) -0.023(12) 0.014(6) 0.007(10)
C94A 0.171(20) 0.160(26) 0.091(16) -0.045(18) 0.036(15) -0.082(25)
O16B 0.072(7) 0.150(17) 0.065(7) -0.045(11) -0.002(6) 0.004(11)
C89B 0.039(6) 0.069(17) 0.053(8) 0.000(11) 0.018(5) -0.023(10)
C90B 0.058(7) 0.124(24) 0.069(11) -0.021(16) 0.037(7) -0.025(16)
C91B 0.046(11) 0.108(20) 0.051(8) -0.022(11) 0.007(8) 0.022(9)
C92B 0.041(9) 0.073(18) 0.060(7) -0.023(12) 0.014(6) 0.007(10)
C94B 0.171(20) 0.160(26) 0.091(16) -0.045(18) 0.036(15) -0.082(25)
C34A 0.146(15) 0.123(14) 0.065(10) -0.036(9) 0.049(10) -0.033(12)
C34B 0.146(15) 0.123(14) 0.065(10) -0.036(9) 0.049(10) -0.033(12)
O1 0.042(3) 0.035(3) 0.037(3) 0.001(2) 0.006(2) 0.007(2)
O2 0.044(3) 0.036(3) 0.036(3) -0.003(2) 0.002(2) 0.006(2)
O3 0.049(3) 0.041(3) 0.041(3) -0.001(2) 0.016(2) 0.014(2)
O4 0.042(3) 0.041(3) 0.037(3) -0.002(2) 0.012(2) 0.012(2)
O5 0.102(6) 0.158(8) 0.051(4) 0.022(5) 0.033(4) -0.027(5)
O6 0.110(7) 0.207(12) 0.109(7) -0.049(7) -0.041(6) -0.006(8)
O7 0.066(4) 0.073(4) 0.059(4) 0.015(3) -0.008(3) 0.013(3)
O8 0.159(8) 0.136(8) 0.083(6) -0.066(6) 0.055(6) -0.045(7)
O9 0.071(4) 0.049(3) 0.051(3) -0.004(3) -0.007(3) -0.017(3)
O10 0.156(7) 0.117(6) 0.042(4) 0.011(4) 0.010(4) -0.062(6)
O12 0.077(4) 0.099(5) 0.062(4) 0.017(4) 0.035(3) 0.007(4)
O13 0.116(6) 0.095(6) 0.098(6) -0.023(5) 0.069(5) 0.006(5)
O14 0.093(5) 0.095(6) 0.087(5) 0.040(5) 0.014(4) 0.000(4)
O15 0.124(6) 0.066(4) 0.055(4) 0.010(3) 0.037(4) -0.011(4)
N1 0.039(3) 0.035(3) 0.038(3) 0.003(3) 0.009(3) -0.001(3)
N2 0.046(4) 0.036(3) 0.041(3) 0.002(3) 0.006(3) -0.002(3)
N3 0.041(3) 0.036(3) 0.035(3) -0.002(3) 0.005(3) 0.010(3)
N4 0.049(4) 0.037(3) 0.035(3) -0.010(3) 0.010(3) 0.008(3)
N5 0.042(3) 0.032(3) 0.035(3) -0.002(2) 0.004(3) -0.003(3)
N6 0.046(4) 0.045(4) 0.034(3) 0.002(3) 0.007(3) -0.002(3)
N7 0.045(4) 0.060(4) 0.036(3) -0.007(3) 0.018(3) 0.001(3)
N8 0.042(3) 0.041(4) 0.048(4) -0.001(3) 0.018(3) -0.003(3)
N9 0.050(4) 0.033(3) 0.053(4) -0.007(3) 0.022(3) 0.006(3)
N10 0.045(4) 0.044(4) 0.054(4) 0.002(3) 0.015(3) 0.012(3)
N11 0.047(4) 0.043(4) 0.043(3) -0.001(3) 0.020(3) -0.001(3)
N12 0.046(4) 0.044(4) 0.049(4) -0.002(3) 0.016(3) 0.000(3)
C1 0.034(4) 0.037(4) 0.045(4) -0.002(3) 0.009(3) 0.001(3)
C2 0.036(4) 0.038(4) 0.045(4) 0.001(3) 0.014(3) 0.009(3)
C3 0.052(5) 0.039(4) 0.046(4) 0.004(3) 0.008(4) 0.003(4)
C4 0.046(4) 0.051(5) 0.043(4) 0.002(4) 0.007(3) 0.006(4)
C5 0.039(4) 0.036(4) 0.054(5) 0.004(3) 0.013(4) 0.000(3)
C6 0.033(4) 0.047(5) 0.043(4) 0.005(3) 0.009(3) 0.004(3)
C7 0.063(5) 0.057(5) 0.046(5) 0.003(4) 0.021(4) -0.002(4)
C8 0.076(6) 0.077(7) 0.048(5) -0.003(4) 0.023(5) -0.004(5)
C9 0.061(6) 0.102(8) 0.047(5) 0.004(5) 0.018(4) -0.012(6)
C10 0.075(7) 0.103(9) 0.071(7) 0.022(6) 0.019(5) -0.034(6)
C11 0.075(6) 0.075(7) 0.049(5) 0.004(4) 0.017(4) -0.025(5)
C12 0.132(11) 0.167(13) 0.057(7) 0.014(8) 0.050(7) 0.038(10)
C13 0.050(5) 0.042(5) 0.047(4) -0.003(3) 0.002(4) -0.001(4)
C14 0.076(6) 0.080(7) 0.057(6) -0.012(5) 0.007(5) -0.004(6)
C15 0.114(10) 0.104(9) 0.059(7) -0.022(6) -0.010(6) -0.007(8)
C16 0.074(8) 0.121(11) 0.080(8) -0.013(7) -0.020(6) -0.013(7)
C17 0.056(6) 0.109(9) 0.085(8) -0.013(7) -0.001(5) -0.001(6)
C18 0.065(6) 0.071(6) 0.057(6) -0.006(5) 0.002(5) 0.005(5)
C19 0.085(11) 0.293(28) 0.209(21) -0.075(19) -0.043(12) -0.011(15)
C20 0.047(4) 0.032(4) 0.048(4) -0.004(3) 0.013(4) 0.012(3)
C21 0.043(4) 0.029(4) 0.042(4) -0.004(3) 0.010(3) 0.004(3)
C22 0.047(5) 0.052(5) 0.055(5) 0.007(4) 0.017(4) 0.006(4)
C23 0.038(4) 0.062(6) 0.066(5) 0.006(4) 0.009(4) 0.005(4)
C24 0.062(5) 0.038(5) 0.049(5) -0.004(4) 0.002(4) 0.002(4)
C25 0.062(5) 0.058(5) 0.043(4) 0.003(4) 0.015(4) 0.005(4)
C26 0.045(4) 0.053(5) 0.046(4) 0.001(4) 0.009(4) 0.006(4)
C27 0.103(8) 0.089(8) 0.061(6) 0.024(6) 0.002(6) 0.012(7)
C28 0.061(5) 0.042(5) 0.042(4) -0.003(3) 0.014(4) -0.003(4)
C29 0.081(7) 0.070(7) 0.062(6) -0.013(5) 0.018(5) 0.003(5)
C30 0.104(8) 0.068(7) 0.077(7) -0.025(6) 0.026(6) 0.008(6)
C31 0.115(9) 0.078(8) 0.068(7) -0.030(6) 0.042(6) -0.020(7)
C32 0.123(9) 0.080(8) 0.052(6) -0.011(5) 0.022(6) -0.013(7)
C33 0.096(7) 0.058(6) 0.048(5) -0.008(4) 0.024(5) -0.007(5)
C35 0.048(4) 0.049(5) 0.038(4) 0.006(3) 0.009(3) -0.011(4)
C36 0.043(4) 0.042(4) 0.030(4) -0.003(3) 0.005(3) 0.002(3)
C37 0.058(5) 0.033(4) 0.043(4) 0.002(3) 0.007(4) -0.004(4)
C38 0.062(5) 0.046(5) 0.047(5) 0.001(4) 0.001(4) 0.010(4)
C39 0.050(5) 0.044(5) 0.043(4) -0.007(3) 0.003(4) -0.007(4)
C40 0.071(6) 0.035(4) 0.059(5) 0.000(4) 0.005(4) -0.008(4)
C41 0.061(5) 0.046(5) 0.050(5) 0.006(4) 0.002(4) -0.003(4)
C42 0.074(6) 0.059(6) 0.059(6) -0.006(4) 0.012(5) -0.018(5)
C43 0.061(5) 0.051(5) 0.033(4) 0.005(3) 0.002(4) -0.011(4)
C44 0.071(6) 0.113(9) 0.042(5) 0.009(5) 0.015(4) -0.032(6)
C45 0.091(8) 0.129(10) 0.051(6) 0.002(6) 0.024(6) -0.049(7)
C46 0.103(8) 0.077(7) 0.037(5) 0.004(4) 0.003(5) -0.040(6)
C47 0.099(8) 0.081(7) 0.039(5) 0.013(5) -0.005(5) -0.010(6)
C48 0.073(6) 0.064(6) 0.044(5) 0.015(4) 0.008(4) -0.002(5)
C49 0.220(17) 0.108(10) 0.045(6) 0.021(6) -0.012(8) -0.045(11)
C50 0.043(4) 0.048(5) 0.057(5) -0.009(4) 0.018(4) -0.005(4)
C58 0.044(4) 0.043(4) 0.049(4) 0.000(3) 0.018(4) 0.004(4)
C59 0.047(5) 0.066(6) 0.053(5) 0.004(4) 0.024(4) 0.002(4)
C60 0.066(6) 0.065(6) 0.056(5) 0.010(4) 0.019(4) 0.009(5)
C61 0.066(6) 0.066(6) 0.048(5) 0.000(4) 0.024(4) -0.004(5)
C62 0.049(5) 0.085(7) 0.070(6) 0.006(5) 0.030(5) 0.014(5)
C63 0.059(5) 0.068(6) 0.053(5) 0.011(4) 0.016(4) 0.013(5)
C64 0.082(7) 0.122(10) 0.075(7) 0.017(6) 0.043(6) 0.000(7)
C65 0.047(5) 0.040(5) 0.068(5) -0.003(4) 0.026(4) 0.011(4)
C66 0.049(5) 0.035(4) 0.070(5) -0.004(4) 0.029(4) 0.000(4)
C67 0.051(5) 0.066(6) 0.082(6) 0.000(5) 0.029(5) 0.004(4)
C68 0.076(7) 0.076(7) 0.106(9) -0.003(6) 0.062(7) 0.018(6)
C69 0.083(7) 0.059(6) 0.089(8) -0.013(5) 0.052(6) 0.004(5)
C70 0.063(6) 0.068(6) 0.075(6) -0.007(5) 0.027(5) -0.011(5)
C71 0.054(5) 0.062(6) 0.057(5) -0.010(4) 0.025(4) 0.003(4)
C72 0.139(12) 0.098(9) 0.090(9) -0.028(7) 0.061(9) -0.013(8)
C73 0.043(4) 0.049(5) 0.065(5) 0.007(4) 0.016(4) 0.008(4)
C74 0.050(5) 0.059(6) 0.067(6) 0.012(5) 0.005(4) 0.003(4)
C75 0.055(6) 0.080(7) 0.070(6) 0.008(5) 0.005(5) 0.001(5)
C76 0.052(5) 0.071(7) 0.096(8) 0.042(6) 0.014(5) 0.008(5)
C77 0.078(7) 0.047(6) 0.093(8) 0.021(5) 0.030(6) 0.010(5)
C78 0.068(6) 0.059(6) 0.081(7) 0.013(5) 0.029(5) 0.014(5)
C79 0.169(14) 0.122(12) 0.080(9) 0.051(8) 0.017(9) -0.009(10)
C80 0.049(4) 0.042(4) 0.046(4) 0.001(3) 0.017(4) -0.002(4)
C81 0.060(5) 0.041(5) 0.043(4) 0.001(3) 0.020(4) 0.006(4)
C82 0.127(9) 0.060(6) 0.056(6) -0.010(5) 0.028(6) -0.005(6)
C83 0.133(10) 0.059(6) 0.064(6) 0.002(5) 0.038(6) -0.014(6)
C84 0.087(7) 0.048(5) 0.059(6) 0.000(4) 0.032(5) -0.012(5)
C85 0.095(7) 0.055(6) 0.055(5) -0.004(4) 0.022(5) 0.005(5)
C86 0.083(6) 0.046(5) 0.058(5) -0.004(4) 0.024(5) -0.001(5)
C87 0.097(8) 0.073(7) 0.079(7) 0.028(5) 0.039(6) 0.002(6)
C88 0.045(4) 0.054(5) 0.044(4) 0.003(4) 0.014(4) 0.002(4)
C93 0.046(5) 0.080(6) 0.052(5) -0.004(4) 0.015(4) -0.006(4)
C95 0.313(34) 0.107(15) 0.356(38) 0.012(19) -0.165(30) 0.008(19)

loop_
_atom_site_label
_atom_site_type_symbol
_atom_site_fract_x
_atom_site_fract_y
_atom_site_fract_z
_atom_site_U_iso_or_equiv
_atom_site_thermal_displace_type
_atom_site_occupancy
_atom_site_calc_flag
_atom_site_refinement_flags
_atom_site_disorder_group
Mo1 Mo -0.63060(4) 1.42995(3) -0.21930(2) 0.0351(2) Uani 1 d . .
Mo2 Mo -0.57868(4) 1.43683(3) -0.15250(2) 0.0378(2) Uani 1 d . .
Mo4 Mo -0.30224(4) 1.03315(3) -0.12510(2) 0.0409(2) Uani 1 d . .
Mo3 Mo -0.32049(4) 1.04410(3) -0.19256(2) 0.0417(2) Uani 1 d . .
Cl1 Cl -0.0167(3) 1.2850(3) -0.1310(2) 0.166(2) Uiso 1 d . .
Cl2 Cl -0.0239(6) 1.3953(6) -0.0729(3) 0.304(4) Uiso 1 d . .
Cl3A Cl -0.5083(8) 1.2312(7) -0.3120(4) 0.187(7) Uiso 0.430(13) d PD 1
Cl3B Cl -0.4437(5) 1.2672(5) -0.3130(3) 0.150(4) Uiso 0.570(13) d PD 2
Cl4A Cl -0.3689(12) 1.2127(14) -0.3048(8) 0.223(14) Uiso 0.279(12) d PD 3
Cl4B Cl -0.3887(5) 1.1492(5) -0.3474(3) 0.213(5) Uiso 0.721(12) d PD 4
O11A O -0.6293(7) 0.9448(9) -0.3711(4) 0.108(5) Uani 0.76(2) d P 5
C51A C -0.4781(27) 0.9767(21) -0.2463(16) 0.053(7) Uani 0.76(2) d P 5
C52A C -0.4905(12) 1.0271(13) -0.2794(8) 0.061(5) Uani 0.76(2) d P 5
H52A H -0.4653(12) 1.0691(13) -0.2727(8) 0.073 Uiso 0.76(2) calc PR 5
C53A C -0.5361(37) 1.0191(19) -0.3200(18) 0.096(14) Uani 0.76(2) d P 5
H53A H -0.5387(37) 1.0535(19) -0.3407(18) 0.116 Uiso 0.76(2) calc PR 5
C54A C -0.5796(13) 0.9585(13) -0.3311(8) 0.086(8) Uani 0.76(2) d P 5
C55A C -0.5708(15) 0.9079(12) -0.3002(8) 0.081(7) Uani 0.76(2) d P 5
H55A H -0.5981(15) 0.8670(12) -0.3066(8) 0.097 Uiso 0.76(2) calc PR 5
C56A C -0.5228(22) 0.9172(10) -0.2606(10) 0.062(6) Uani 0.76(2) d P 5
H56A H -0.5186(22) 0.8812(10) -0.2408(10) 0.074 Uiso 0.76(2) calc PR 5
C57A C -0.6522(23) 1.0021(24) -0.4013(8) 0.191(22) Uani 0.76(2) d P 5
H57A H -0.6866(23) 0.9859(24) -0.4278(8) 0.287 Uiso 0.76(2) calc PR 5
H57B H -0.6069(23) 1.0219(24) -0.4078(8) 0.287 Uiso 0.76(2) calc PR 5
H57C H -0.6781(23) 1.0363(24) -0.3883(8) 0.287 Uiso 0.76(2) calc PR 5
O11B O -0.6290(25) 1.0008(32) -0.3724(13) 0.108(5) Uani 0.24(2) d P 6
C51B C -0.4873(96) 0.9901(81) -0.2523(59) 0.053(7) Uani 0.24(2) d P 6
C52B C -0.4746(52) 1.0467(49) -0.2748(31) 0.061(5) Uani 0.24(2) d P 6
H52B H -0.4373(52) 1.0807(49) -0.2659(31) 0.073 Uiso 0.24(2) calc PR 6
C53B C -0.5385(130) 1.0416(91) -0.3203(65) 0.096(14) Uani 0.24(2) d P 6
H53B H -0.5423(130) 1.0775(91) -0.3401(65) 0.116 Uiso 0.24(2) calc PR 6
C54B C -0.5803(52) 0.9955(47) -0.3296(30) 0.086(8) Uani 0.24(2) d P 6
C55B C -0.5808(59) 0.9394(45) -0.3068(35) 0.081(7) Uani 0.24(2) d P 6
H55B H -0.6110(59) 0.9015(45) -0.3180(35) 0.097 Uiso 0.24(2) calc PR 6
C56B C -0.5280(79) 0.9404(44) -0.2600(39) 0.062(6) Uani 0.24(2) d P 6
H56B H -0.5278(79) 0.9057(44) -0.2398(39) 0.074 Uiso 0.24(2) calc PR 6
C57B C -0.6705(84) 0.9713(88) -0.3869(31) 0.191(22) Uani 0.24(2) d P 6
H57D H -0.6926(84) 0.9883(88) -0.4158(31) 0.287 Uiso 0.24(2) calc PR 6
H57E H -0.7096(84) 0.9702(88) -0.3708(31) 0.287 Uiso 0.24(2) calc PR 6
H57F H -0.6508(84) 0.9257(88) -0.3887(31) 0.287 Uiso 0.24(2) calc PR 6
O16A O -0.0700(10) 1.1993(11) 0.0548(5) 0.099(6) Uani 0.68(2) d P 7
C89A C -0.2157(13) 1.1388(11) -0.0395(8) 0.052(5) Uani 0.68(2) d P 7
H89A H -0.2683(13) 1.1281(11) -0.0469(8) 0.063 Uiso 0.68(2) calc PR 7
C90A C -0.1806(16) 1.1626(12) 0.0009(9) 0.080(8) Uani 0.68(2) d P 7
H90A H -0.2101(16) 1.1701(12) 0.0209(9) 0.096 Uiso 0.68(2) calc PR 7
C91A C -0.0984(11) 1.1766(12) 0.0134(7) 0.069(6) Uani 0.68(2) d P 7
C92A C -0.0548(15) 1.1634(12) -0.0164(10) 0.058(5) Uani 0.68(2) d P 7
H92A H -0.0013(15) 1.1696(12) -0.0088(10) 0.069 Uiso 0.68(2) calc PR 7
C94A C 0.0085(17) 1.2125(15) 0.0687(8) 0.140(11) Uani 0.68(2) d P 7
H94A H 0.0206(17) 1.2280(15) 0.0984(8) 0.210 Uiso 0.68(2) calc PR 7
H94B H 0.0224(17) 1.2475(15) 0.0506(8) 0.210 Uiso 0.68(2) calc PR 7
H94C H 0.0370(17) 1.1713(15) 0.0667(8) 0.210 Uiso 0.68(2) calc PR 7
O16B O -0.0827(23) 1.2410(22) 0.0475(12) 0.099(6) Uani 0.32(2) d P 8
C89B C -0.2109(34) 1.1640(25) -0.0441(20) 0.052(5) Uani 0.32(2) d P 8
H89B H -0.2647(34) 1.1647(25) -0.0540(20) 0.063 Uiso 0.32(2) calc PR 8
C90B C -0.1793(40) 1.1960(29) -0.0052(22) 0.080(8) Uani 0.32(2) d P 8
H90B H -0.2128(40) 1.2106(29) 0.0113(22) 0.096 Uiso 0.32(2) calc PR 8
C91B C -0.1159(29) 1.2056(28) 0.0079(17) 0.069(6) Uani 0.32(2) d P 8
C92B C -0.0666(36) 1.1867(30) -0.0147(24) 0.058(5) Uani 0.32(2) d P 8
H92B H -0.0152(36) 1.2006(30) -0.0053(24) 0.069 Uiso 0.32(2) calc PR 8
C94B C -0.0051(37) 1.2671(32) 0.0562(17) 0.140(11) Uani 0.32(2) d P 8
H94D H 0.0075(37) 1.2897(32) 0.0841(17) 0.210 Uiso 0.32(2) calc PR 8
H94E H -0.0011(37) 1.2993(32) 0.0339(17) 0.210 Uiso 0.32(2) calc PR 8
H94F H 0.0304(37) 1.2298(32) 0.0566(17) 0.210 Uiso 0.32(2) calc PR 8
C34A C -0.6287(11) 1.6375(9) 0.0479(5) 0.108(6) Uani 0.73(2) d P 9
H34A H -0.6232(11) 1.6714(9) 0.0705(5) 0.161 Uiso 0.73(2) calc PR 9
H34B H -0.5878(11) 1.6043(9) 0.0560(5) 0.161 Uiso 0.73(2) calc PR 9
H34C H -0.6779(11) 1.6149(9) 0.0439(5) 0.161 Uiso 0.73(2) calc PR 9
C34B C -0.6311(30) 1.7229(27) 0.0204(13) 0.108(6) Uani 0.27(2) d P 10
H34D H -0.6220(30) 1.7269(27) 0.0514(13) 0.161 Uiso 0.27(2) calc PR 10
H34E H -0.6826(30) 1.7385(27) 0.0068(13) 0.161 Uiso 0.27(2) calc PR 10
H34F H -0.5941(30) 1.7504(27) 0.0105(13) 0.161 Uiso 0.27(2) calc PR 10
O1 O -0.5712(3) 1.3373(2) -0.22536(15) 0.0386(11) Uani 1 d . .
O2 O -0.5128(3) 1.3458(2) -0.15514(15) 0.0399(11) Uani 1 d . .
O3 O -0.3873(3) 1.1353(2) -0.1914(2) 0.0428(12) Uani 1 d . .
O4 O -0.3722(3) 1.1197(2) -0.12017(15) 0.0394(11) Uani 1 d . .
O5 O -0.5138(4) 1.5253(5) -0.4066(2) 0.101(3) Uani 1 d . .
O6 O -0.2268(6) 1.5652(6) -0.0260(3) 0.154(4) Uani 1 d . .
O7 O -0.9076(3) 1.6293(3) -0.3638(2) 0.070(2) Uani 1 d . .
O8 O -0.6249(6) 1.6675(6) 0.0114(3) 0.122(3) Uani 1 d . .
O9 O -0.9505(3) 1.2313(3) -0.3361(2) 0.061(2) Uani 1 d . .
O10 O -0.6366(5) 1.2737(4) 0.0332(2) 0.108(3) Uani 1 d . .
O12 O -0.5112(4) 0.8837(4) 0.0108(2) 0.076(2) Uani 1 d . .
O13 O -0.2063(5) 0.8345(4) -0.3493(3) 0.096(2) Uani 1 d . .
O14 O -0.1426(4) 0.7966(4) 0.0319(3) 0.093(2) Uani 1 d . .
O15 O -0.1555(4) 1.2424(3) -0.3301(2) 0.079(2) Uani 1 d . .
O17 O -0.5543(14) 0.7559(13) -0.3099(8) 0.167(8) Uiso 0.50 d P .
N1 N -0.5374(3) 1.4834(3) -0.2359(2) 0.0374(13) Uani 1 d . .
N2 N -0.4821(3) 1.4946(3) -0.1627(2) 0.0418(14) Uani 1 d . .
N3 N -0.6980(3) 1.5193(3) -0.2186(2) 0.0381(14) Uani 1 d . .
N4 N -0.6450(3) 1.5251(3) -0.1448(2) 0.0402(14) Uani 1 d . .
N5 N -0.7212(3) 1.3628(3) -0.2094(2) 0.0376(13) Uani 1 d . .
N6 N -0.6605(3) 1.3689(3) -0.1362(2) 0.0421(14) Uani 1 d . .
N7 N -0.4281(3) 0.9896(3) -0.2061(2) 0.045(2) Uani 1 d . .
N8 N -0.4050(3) 0.9732(3) -0.1318(2) 0.0424(14) Uani 1 d . .
N9 N -0.2533(4) 0.9554(3) -0.1974(2) 0.0436(15) Uani 1 d . .
N10 N -0.2296(4) 0.9466(3) -0.1233(2) 0.047(2) Uani 1 d . .
N11 N -0.2226(3) 1.1110(3) -0.1862(2) 0.0425(14) Uani 1 d . .
N12 N -0.2069(4) 1.1045(3) -0.1118(2) 0.0458(15) Uani 1 d . .
C1 C -0.5265(4) 1.3142(4) -0.1912(2) 0.039(2) Uani 1 d . .
C2 C -0.3979(4) 1.1545(4) -0.1551(2) 0.039(2) Uani 1 d . .
C3 C -0.4890(4) 1.2455(4) -0.1939(2) 0.046(2) Uani 1 d . .
H3A H -0.5294(4) 1.2120(4) -0.2051(2) 0.056 Uiso 1 calc R .
H3B H -0.4572(4) 1.2488(4) -0.2146(2) 0.056 Uiso 1 calc R .
C4 C -0.4396(4) 1.2195(4) -0.1514(2) 0.047(2) Uani 1 d . .
H4A H -0.4018(4) 1.2545(4) -0.1390(2) 0.057 Uiso 1 calc R .
H4B H -0.4722(4) 1.2124(4) -0.1314(2) 0.057 Uiso 1 calc R .
C5 C -0.4784(4) 1.5031(4) -0.2035(2) 0.042(2) Uani 1 d . .
H5A H -0.4346(4) 1.5228(4) -0.2096(2) 0.051 Uiso 1 calc R .
C6 C -0.5291(4) 1.4942(4) -0.2793(2) 0.041(2) Uani 1 d . .
C7 C -0.5464(5) 1.4409(4) -0.3085(3) 0.054(2) Uani 1 d . .
H7A H -0.5624(5) 1.3990(4) -0.2997(3) 0.065 Uiso 1 calc R .
C8 C -0.5401(5) 1.4488(5) -0.3515(3) 0.065(2) Uani 1 d . .
H8A H -0.5502(5) 1.4121(5) -0.3709(3) 0.079 Uiso 1 calc R .
C9 C -0.5191(5) 1.5112(6) -0.3647(3) 0.069(3) Uani 1 d . .
C10 C -0.5023(6) 1.5640(6) -0.3357(3) 0.083(3) Uani 1 d . .
H10A H -0.4867(6) 1.6059(6) -0.3447(3) 0.099 Uiso 1 calc R .
C11 C -0.5076(5) 1.5570(5) -0.2930(3) 0.066(3) Uani 1 d . .
H11A H -0.4970(5) 1.5941(5) -0.2739(3) 0.079 Uiso 1 calc R .
C12 C -0.5164(8) 1.4690(7) -0.4353(4) 0.114(5) Uani 1 d . .
H12A H -0.5122(8) 1.4855(7) -0.4632(4) 0.171 Uiso 1 calc R .
H12B H -0.5647(8) 1.4450(7) -0.4387(4) 0.171 Uiso 1 calc R .
H12C H -0.4741(8) 1.4384(7) -0.4235(4) 0.171 Uiso 1 calc R .
C13 C -0.4149(5) 1.5120(4) -0.1292(2) 0.048(2) Uani 1 d . .
C14 C -0.4256(6) 1.5388(5) -0.0893(3) 0.073(3) Uani 1 d . .
H14A H -0.4754(6) 1.5447(5) -0.0855(3) 0.087 Uiso 1 calc R .
C15 C -0.3613(8) 1.5560(6) -0.0560(3) 0.098(4) Uani 1 d . .
H15A H -0.3677(8) 1.5746(6) -0.0300(3) 0.117 Uiso 1 calc R .
C16 C -0.2867(7) 1.5452(7) -0.0620(4) 0.098(4) Uani 1 d . .
C17 C -0.2766(6) 1.5197(6) -0.0993(4) 0.087(3) Uani 1 d . .
H17A H -0.2269(6) 1.5140(6) -0.1032(4) 0.104 Uiso 1 calc R .
C18 C -0.3411(5) 1.5019(5) -0.1321(3) 0.067(2) Uani 1 d . .
H18A H -0.3332(5) 1.4821(5) -0.1574(3) 0.080 Uiso 1 calc R .
C19 C -0.1526(9) 1.5647(12) -0.0309(6) 0.210(11) Uani 1 d . .
H19A H -0.1175(9) 1.5792(12) -0.0043(6) 0.314 Uiso 1 calc R .
H19B H -0.1488(9) 1.5954(12) -0.0541(6) 0.314 Uiso 1 calc R .
H19C H -0.1393(9) 1.5190(12) -0.0379(6) 0.314 Uiso 1 calc R .
C20 C -0.6936(4) 1.5493(4) -0.1808(2) 0.042(2) Uani 1 d . .
H20A H -0.7244(4) 1.5874(4) -0.1792(2) 0.050 Uiso 1 calc R .
C21 C -0.7519(4) 1.5463(3) -0.2560(2) 0.038(2) Uani 1 d . .
C22 C -0.8298(4) 1.5545(4) -0.2577(3) 0.050(2) Uani 1 d . .
H22A H -0.8485(4) 1.5412(4) -0.2340(3) 0.061 Uiso 1 calc R .
C23 C -0.8799(5) 1.5820(4) -0.2937(3) 0.056(2) Uani 1 d . .
H23A H -0.9320(5) 1.5873(4) -0.2942(3) 0.067 Uiso 1 calc R .
C24 C -0.8532(5) 1.6019(4) -0.3296(3) 0.052(2) Uani 1 d . .
C25 C -0.7767(5) 1.5924(4) -0.3293(3) 0.054(2) Uani 1 d . .
H25A H -0.7590(5) 1.6044(4) -0.3536(3) 0.065 Uiso 1 calc R .
C26 C -0.7254(5) 1.5646(4) -0.2926(2) 0.048(2) Uani 1 d . .
H26A H -0.6735(5) 1.5582(4) -0.2924(2) 0.058 Uiso 1 calc R .
C27 C -0.8824(7) 1.6534(6) -0.3997(3) 0.088(3) Uani 1 d . .
H27A H -0.9260(7) 1.6712(6) -0.4212(3) 0.131 Uiso 1 calc R .
H27B H -0.8593(7) 1.6164(6) -0.4121(3) 0.131 Uiso 1 calc R .
H27C H -0.8449(7) 1.6893(6) -0.3904(3) 0.131 Uiso 1 calc R .
C28 C -0.6406(5) 1.5624(4) -0.1048(2) 0.048(2) Uani 1 d . .
C29 C -0.6469(6) 1.6336(5) -0.1047(3) 0.071(3) Uani 1 d . .
H29A H -0.6545(6) 1.6579(5) -0.1307(3) 0.085 Uiso 1 calc R .
C30 C -0.6420(6) 1.6689(6) -0.0654(3) 0.082(3) Uani 1 d . .
H30A H -0.6460(6) 1.7165(6) -0.0651(3) 0.099 Uiso 1 calc R .
C31 C -0.6310(7) 1.6314(6) -0.0269(3) 0.084(3) Uani 1 d . .
C32 C -0.6229(7) 1.5622(6) -0.0273(3) 0.085(3) Uani 1 d . .
H32A H -0.6134(7) 1.5377(6) -0.0013(3) 0.102 Uiso 1 calc R .
C33 C -0.6289(6) 1.5279(5) -0.0664(3) 0.067(3) Uani 1 d . .
H33A H -0.6248(6) 1.4803(5) -0.0664(3) 0.080 Uiso 1 calc R .
C35 C -0.7160(4) 1.3437(4) -0.1680(2) 0.046(2) Uani 1 d . .
H35A H -0.7515(4) 1.3126(4) -0.1617(2) 0.055 Uiso 1 calc R .
C36 C -0.7757(4) 1.3270(4) -0.2421(2) 0.039(2) Uani 1 d . .
C37 C -0.8165(4) 1.3612(4) -0.2794(2) 0.046(2) Uani 1 d . .
H37A H -0.8058(4) 1.4071(4) -0.2834(2) 0.055 Uiso 1 calc R .
C38 C -0.8726(5) 1.3275(4) -0.3103(3) 0.054(2) Uani 1 d . .
H38A H -0.8987(5) 1.3507(4) -0.3353(3) 0.065 Uiso 1 calc R .
C39 C -0.8905(4) 1.2595(4) -0.3045(2) 0.047(2) Uani 1 d . .
C40 C -0.8478(5) 1.2240(4) -0.2697(3) 0.057(2) Uani 1 d . .
H40A H -0.8575(5) 1.1777(4) -0.2663(3) 0.068 Uiso 1 calc R .
C41 C -0.7895(5) 1.2574(4) -0.2390(3) 0.054(2) Uani 1 d . .
H41A H -0.7592(5) 1.2325(4) -0.2159(3) 0.065 Uiso 1 calc R .
C42 C -0.9808(5) 1.1668(5) -0.3265(3) 0.065(2) Uani 1 d . .
H42A H -1.0218(5) 1.1527(5) -0.3507(3) 0.097 Uiso 1 calc R .
H42B H -1.0005(5) 1.1713(5) -0.3010(3) 0.097 Uiso 1 calc R .
H42C H -0.9402(5) 1.1330(5) -0.3212(3) 0.097 Uiso 1 calc R .
C43 C -0.6570(5) 1.3448(4) -0.0930(2) 0.050(2) Uani 1 d . .
C44 C -0.7198(6) 1.3330(6) -0.0768(3) 0.075(3) Uani 1 d . .
H44A H -0.7694(6) 1.3422(6) -0.0939(3) 0.090 Uiso 1 calc R .
C45 C -0.7098(7) 1.3070(6) -0.0345(3) 0.089(4) Uani 1 d . .
H45A H -0.7535(7) 1.2965(6) -0.0246(3) 0.107 Uiso 1 calc R .
C46 C -0.6389(7) 1.2967(5) -0.0078(3) 0.075(3) Uani 1 d . .
C47 C -0.5759(7) 1.3094(5) -0.0228(3) 0.077(3) Uani 1 d . .
H47A H -0.5266(7) 1.3029(5) -0.0047(3) 0.092 Uiso 1 calc R .
C48 C -0.5847(5) 1.3328(5) -0.0662(3) 0.062(2) Uani 1 d . .
H48A H -0.5409(5) 1.3400(5) -0.0767(3) 0.074 Uiso 1 calc R .
C49 C -0.5634(9) 1.2708(7) 0.0633(3) 0.132(6) Uani 1 d . .
H49A H -0.5694(9) 1.2539(7) 0.0908(3) 0.198 Uiso 1 calc R .
H49B H -0.5410(9) 1.3159(7) 0.0672(3) 0.198 Uiso 1 calc R .
H49C H -0.5299(9) 1.2405(7) 0.0524(3) 0.198 Uiso 1 calc R .
C50 C -0.4519(4) 0.9671(4) -0.1718(3) 0.048(2) Uani 1 d . .
H50A H -0.5007(4) 0.9474(4) -0.1756(3) 0.058 Uiso 1 calc R .
C58 C -0.4355(4) 0.9523(4) -0.0957(2) 0.044(2) Uani 1 d . .
C59 C -0.3884(5) 0.9150(4) -0.0615(3) 0.053(2) Uani 1 d . .
H59A H -0.3380(5) 0.9039(4) -0.0626(3) 0.064 Uiso 1 calc R .
C60 C -0.4151(5) 0.8946(5) -0.0266(3) 0.062(2) Uani 1 d . .
H60A H -0.3827(5) 0.8702(5) -0.0040(3) 0.074 Uiso 1 calc R .
C61 C -0.4900(5) 0.9101(5) -0.0246(3) 0.059(2) Uani 1 d . .
C62 C -0.5369(5) 0.9473(5) -0.0573(3) 0.065(3) Uani 1 d . .
H62A H -0.5873(5) 0.9581(5) -0.0561(3) 0.078 Uiso 1 calc R .
C63 C -0.5090(5) 0.9692(5) -0.0926(3) 0.060(2) Uani 1 d . .
H63A H -0.5406(5) 0.9956(5) -0.1144(3) 0.072 Uiso 1 calc R .
C64 C -0.5882(6) 0.8989(6) 0.0150(3) 0.089(3) Uani 1 d . .
H64A H -0.5960(6) 0.8777(6) 0.0409(3) 0.133 Uiso 1 calc R .
H64B H -0.6256(6) 0.8814(6) -0.0100(3) 0.133 Uiso 1 calc R .
H64C H -0.5944(6) 0.9477(6) 0.0167(3) 0.133 Uiso 1 calc R .
C65 C -0.2191(4) 0.9236(4) -0.1608(3) 0.050(2) Uani 1 d . .
H65A H -0.1879(4) 0.8854(4) -0.1614(3) 0.059 Uiso 1 calc R .
C66 C -0.2400(5) 0.9280(4) -0.2368(3) 0.049(2) Uani 1 d . .
C67 C -0.1677(5) 0.9047(5) -0.2401(3) 0.064(2) Uani 1 d . .
H67A H -0.1246(5) 0.9092(5) -0.2167(3) 0.077 Uiso 1 calc R .
C68 C -0.1605(6) 0.8743(5) -0.2791(4) 0.079(3) Uani 1 d . .
H68A H -0.1122(6) 0.8584(5) -0.2811(4) 0.095 Uiso 1 calc R .
C69 C -0.2213(7) 0.8675(5) -0.3136(4) 0.071(3) Uani 1 d . .
C70 C -0.2918(5) 0.8944(5) -0.3127(3) 0.067(3) Uani 1 d . .
H70A H -0.3330(5) 0.8927(5) -0.3374(3) 0.081 Uiso 1 calc R .
C71 C -0.3015(5) 0.9247(4) -0.2737(3) 0.056(2) Uani 1 d . .
H71A H -0.3495(5) 0.9426(4) -0.2728(3) 0.067 Uiso 1 calc R .
C72 C -0.2693(8) 0.8237(6) -0.3859(4) 0.103(4) Uani 1 d . .
H72A H -0.2514(8) 0.8005(6) -0.4083(4) 0.155 Uiso 1 calc R .
H72B H -0.2915(8) 0.8672(6) -0.3967(4) 0.155 Uiso 1 calc R .
H72C H -0.3079(8) 0.7962(6) -0.3775(4) 0.155 Uiso 1 calc R .
C73 C -0.2018(4) 0.9067(4) -0.0846(3) 0.052(2) Uani 1 d . .
C74 C -0.1763(5) 0.9425(5) -0.0456(3) 0.060(2) Uani 1 d . .
H74A H -0.1727(5) 0.9902(5) -0.0458(3) 0.073 Uiso 1 calc R .
C75 C -0.1561(5) 0.9065(5) -0.0064(3) 0.070(3) Uani 1 d . .
H75A H -0.1391(5) 0.9303(5) 0.0197(3) 0.084 Uiso 1 calc R .
C76 C -0.1612(5) 0.8350(6) -0.0060(4) 0.074(3) Uani 1 d . .
C77 C -0.1852(6) 0.8001(5) -0.0450(4) 0.071(3) Uani 1 d . .
H77A H -0.1873(6) 0.7524(5) -0.0450(4) 0.086 Uiso 1 calc R .
C78 C -0.2059(5) 0.8355(5) -0.0837(3) 0.068(3) Uani 1 d . .
H78A H -0.2229(5) 0.8114(5) -0.1097(3) 0.081 Uiso 1 calc R .
C79 C -0.1448(9) 0.8295(7) 0.0710(4) 0.126(5) Uani 1 d . .
H79A H -0.1308(9) 0.7974(7) 0.0946(4) 0.189 Uiso 1 calc R .
H79B H -0.1962(9) 0.8464(7) 0.0689(4) 0.189 Uiso 1 calc R .
H79C H -0.1088(9) 0.8672(7) 0.0760(4) 0.189 Uiso 1 calc R .
C80 C -0.1867(4) 1.1311(4) -0.1460(2) 0.045(2) Uani 1 d . .
H80A H -0.1475(4) 1.1637(4) -0.1419(2) 0.054 Uiso 1 calc R .
C81 C -0.2029(5) 1.1466(4) -0.2216(2) 0.047(2) Uani 1 d . .
C82 C -0.1856(7) 1.2141(5) -0.2206(3) 0.080(3) Uani 1 d . .
H82A H -0.1860(7) 1.2392(5) -0.1956(3) 0.096 Uiso 1 calc R .
C83 C -0.1673(7) 1.2478(5) -0.2555(3) 0.083(3) Uani 1 d . .
H83A H -0.1533(7) 1.2940(5) -0.2532(3) 0.099 Uiso 1 calc R .
C84 C -0.1699(6) 1.2133(5) -0.2925(3) 0.062(2) Uani 1 d . .
C85 C -0.1849(6) 1.1442(5) -0.2945(3) 0.068(3) Uani 1 d . .
H85A H -0.1842(6) 1.1197(5) -0.3196(3) 0.081 Uiso 1 calc R .
C86 C -0.2011(5) 1.1105(5) -0.2589(3) 0.062(2) Uani 1 d . .
H86A H -0.2108(5) 1.0635(5) -0.2603(3) 0.074 Uiso 1 calc R .
C87 C -0.1186(6) 1.3069(5) -0.3263(3) 0.080(3) Uani 1 d . .
H87A H -0.1122(6) 1.3210(5) -0.3542(3) 0.120 Uiso 1 calc R .
H87B H -0.0687(6) 1.3037(5) -0.3060(3) 0.120 Uiso 1 calc R .
H87C H -0.1498(6) 1.3401(5) -0.3160(3) 0.120 Uiso 1 calc R .
C88 C -0.1700(4) 1.1306(4) -0.0700(2) 0.047(2) Uani 1 d . .
C93 C -0.0915(5) 1.1416(5) -0.0566(3) 0.059(2) Uani 1 d . .
H93A H -0.0618(5) 1.1334(5) -0.0764(3) 0.071 Uiso 1 calc R 7
C95 C 0.0288(16) 1.3278(10) -0.0859(9) 0.302(20) Uani 1 d . .
H95A H 0.0776(16) 1.3454(10) -0.0900(9) 0.363 Uiso 1 calc R .
H95B H 0.0407(16) 1.2960(10) -0.0616(9) 0.363 Uiso 1 calc R .
C96 C -0.4502(8) 1.1947(12) -0.3338(14) 2.000(305) Uiso 1 d D .
C97A C -0.7498(8) 1.4952(8) -0.4364(5) 0.087(5) Uiso 1 d . .
C97B C -0.7400(8) 1.4831(7) -0.4217(4) 0.073(4) Uiso 1 d . .
C97C C -0.7229(73) 1.4223(72) -0.4044(40) 0.252(50) Uiso 0.25 d P .
C97D C -0.7578(12) 1.4309(11) -0.3784(7) 0.174(8) Uiso 1 d . .
C97E C -0.7392(7) 1.3578(6) -0.3885(4) 0.080(3) Uiso 1 d . .
C97F C -0.7935(15) 1.3523(12) -0.4021(8) 0.087(6) Uiso 0.50 d P .
C97G C -0.7092(13) 1.3091(12) -0.3649(7) 0.175(7) Uiso 1 d . .
C97H C -0.6741(16) 1.2552(14) -0.3169(9) 0.102(8) Uiso 0.50 d P .
C97I C -0.6494(11) 1.2760(10) -0.3689(6) 0.153(6) Uiso 1 d . .
C97J C -0.6487(14) 1.1852(13) -0.3351(8) 0.165(9) Uiso 1 d . .
C97K C -0.6149(30) 1.2238(30) -0.2993(17) 0.203(19) Uiso 0.50 d P .
C97M C -0.6449(16) 1.1831(15) -0.2958(9) 0.030(6) Uiso 0.25 d P .
C97N C -0.6881(14) 1.2011(12) -0.3464(7) 0.075(6) Uiso 0.50 d P .
C97O C -0.6239(12) 1.1714(11) -0.3128(8) 0.060(5) Uiso 0.50 d P .
C98A C -0.1560(19) 1.3562(18) 0.0003(11) 0.124(10) Uiso 0.50 d P .
C98B C -0.1889(33) 1.3644(31) 0.0201(19) 0.097(15) Uiso 0.25 d P .
C98C C -0.0470(28) 1.3892(27) 0.0092(18) 0.218(19) Uiso 0.50 d P .
C98D C -0.1831(18) 1.4027(17) 0.0030(10) 0.114(9) Uiso 0.50 d P .
C98E C -0.0352(35) 1.3591(33) -0.0361(22) 0.115(19) Uiso 0.25 d P .
C98F C -0.0458(19) 1.3898(18) 0.0624(11) 0.126(11) Uiso 0.50 d P .
C98G C -0.0340(24) 1.4179(23) 0.0460(15) 0.070(11) Uiso 0.25 d P .
C98H C -0.1305(47) 1.3550(39) 0.0486(26) 0.156(25) Uiso 0.25 d P .

loop_
_atom_type_symbol
_atom_type_description
_atom_type_scat_dispersion_real
_atom_type_scat_dispersion_imag
_atom_type_scat_source
C C 0.0033 0.0016 'International Tables Vol C Tables 4.2.6.8 and 6.1.1.4'
H H 0.0000 0.0000 'International Tables Vol C Tables 4.2.6.8 and 6.1.1.4'
N N 0.0061 0.0033 'International Tables Vol C Tables 4.2.6.8 and 6.1.1.4'
O O 0.0106 0.0060 'International Tables Vol C Tables 4.2.6.8 and 6.1.1.4'
Cl Cl 0.1484 0.1585 'International Tables Vol C Tables 4.2.6.8 and 6.1.1.4'
Mo Mo -1.6832 0.6857 'International Tables Vol C Tables 4.2.6.8 and 6.1.1.4'

loop_
_geom_angle_atom_site_label_1
_geom_angle_atom_site_label_2
_geom_angle_atom_site_label_3
_geom_angle
_geom_angle_site_symmetry_1
_geom_angle_site_symmetry_3
_geom_angle_publ_flag
Mo2 Mo1 N3 92.64(15) . . y
Mo2 Mo1 O1 92.34(12) . . y
N3 Mo1 O1 174.5(2) . . y
Mo2 Mo1 N1 92.4(2) . . y
N3 Mo1 N1 94.5(2) . . y
O1 Mo1 N1 87.6(2) . . y
Mo2 Mo1 N5 92.86(15) . . y
N3 Mo1 N5 92.9(2) . . y
O1 Mo1 N5 84.6(2) . . y
N1 Mo1 N5 170.7(2) . . y
Mo1 Mo2 N6 92.8(2) . . y
Mo1 Mo2 N4 92.8(2) . . y
N6 Mo2 N4 92.4(2) . . y
Mo1 Mo2 O2 90.94(12) . . y
N6 Mo2 O2 84.8(2) . . y
N4 Mo2 O2 175.4(2) . . y
Mo1 Mo2 N2 92.9(2) . . y
N6 Mo2 N2 170.7(2) . . y
N4 Mo2 N2 94.7(2) . . y
O2 Mo2 N2 87.8(2) . . y
Mo3 Mo4 N10 92.7(2) . . y
Mo3 Mo4 O4 92.80(12) . . y
N10 Mo4 O4 174.4(2) . . y
Mo3 Mo4 N8 92.4(2) . . y
N10 Mo4 N8 94.0(2) . . y
O4 Mo4 N8 86.4(2) . . y
Mo3 Mo4 N12 92.9(2) . . y
N10 Mo4 N12 93.6(2) . . y
O4 Mo4 N12 85.5(2) . . y
N8 Mo4 N12 170.6(2) . . y
Mo4 Mo3 N9 92.5(2) . . y
Mo4 Mo3 N7 93.4(2) . . y
N9 Mo3 N7 94.2(2) . . y
Mo4 Mo3 O3 90.77(13) . . y
N9 Mo3 O3 176.6(2) . . y
N7 Mo3 O3 86.7(2) . . y
Mo4 Mo3 N11 92.8(2) . . y
N9 Mo3 N11 92.4(2) . . y
N7 Mo3 N11 170.7(2) . . y
O3 Mo3 N11 86.3(2) . . y
C98E Cl2 C95 90.9(28) . . n
C96 Cl3A C97K 144.1(19) . . n
C54A O11A C57A 117.6(23) . . n
N7 C51A C52A 120.2(37) . . n
N7 C51A C56A 128.7(30) . . n
C52A C51A C56A 111.1(37) . . n
C53A C52A C51A 124.9(32) . . n
C52A C53A C54A 120.0(37) . . n
C55A C54A O11A 116.7(18) . . n
C55A C54A C53A 117.8(29) . . n
O11A C54A C53A 125.5(30) . . n
C56A C55A C54A 120.3(21) . . n
C55A C56A C51A 125.8(27) . . n
C57B O11B C54B 128.9(100) . . n
C56B C51B C52B 135.9(100) . . n
C56B C51B N7 114.6(100) . . n
C52B C51B N7 109.4(100) . . n
C51B C52B C53B 104.4(100) . . n
C54B C53B C52B 123.1(100) . . n
C53B C54B C55B 126.8(100) . . n
C53B C54B O11B 112.8(100) . . n
C55B C54B O11B 120.0(77) . . n
C54B C55B C56B 115.5(80) . . n
C51B C56B C55B 113.6(100) . . n
C91A O16A C94A 118.1(18) . . n
C90A C89A C88 118.1(19) . . n
C89A C90A C91A 121.4(22) . . n
O16A C91A C92A 125.6(20) . . n
O16A C91A C90A 115.7(19) . . n
C92A C91A C90A 118.7(21) . . n
C93 C92A C91A 118.6(21) . . n
C91B O16B C94B 120.7(42) . . n
C90B C89B C88 125.9(52) . . n
C91B C90B C89B 124.3(65) . . n
C90B C91B C92B 119.9(63) . . n
C90B C91B O16B 124.7(53) . . n
C92B C91B O16B 115.3(52) . . n
C91B C92B C93 122.3(54) . . n
C1 O1 Mo1 116.7(4) . . y
C1 O2 Mo2 116.9(4) . . y
C2 O3 Mo3 117.9(4) . . y
C2 O4 Mo4 116.6(4) . . y
C9 O5 C12 117.6(9) . . n
C19 O6 C16 117.7(13) . . n
C24 O7 C27 117.9(7) . . n
C34B O8 C31 135.7(26) . . n
C34A O8 C31 122.4(12) . . n
C39 O9 C42 117.3(6) . . n
C46 O10 C49 117.3(9) . . n
C61 O12 C64 117.4(7) . . n
C69 O13 C72 117.6(9) . . n
C76 O14 C79 117.7(10) . . n
C84 O15 C87 117.9(7) . . n
C5 N1 C6 116.5(6) . . y
C5 N1 Mo1 117.8(5) . . y
C6 N1 Mo1 125.4(4) . . y
C5 N2 C13 117.4(6) . . y
C5 N2 Mo2 116.8(5) . . y
C13 N2 Mo2 124.5(5) . . y
C20 N3 C21 117.9(6) . . y
C20 N3 Mo1 117.9(5) . . y
C21 N3 Mo1 124.1(4) . . y
C20 N4 C28 117.1(6) . . y
C20 N4 Mo2 116.5(4) . . y
C28 N4 Mo2 126.4(5) . . y
C35 N5 C36 116.5(6) . . y
C35 N5 Mo1 115.9(5) . . y
C36 N5 Mo1 126.3(4) . . y
C35 N6 C43 116.9(6) . . y
C35 N6 Mo2 118.4(5) . . y
C43 N6 Mo2 124.5(5) . . y
C50 N7 C51A 115.4(22) . . y
C50 N7 C51B 118.9(67) . . y
C50 N7 Mo3 116.7(5) . . y
C51A N7 Mo3 127.8(21) . . y
C51B N7 Mo3 122.8(67) . . y
C50 N8 C58 117.2(6) . . y
C50 N8 Mo4 117.4(5) . . y
C58 N8 Mo4 123.8(5) . . y
C65 N9 C66 116.8(6) . . y
C65 N9 Mo3 117.5(5) . . y
C66 N9 Mo3 125.7(5) . . y
C65 N10 C73 119.3(7) . . y
C65 N10 Mo4 117.8(5) . . y
C73 N10 Mo4 122.2(5) . . y
C80 N11 C81 117.0(6) . . y
C80 N11 Mo3 117.0(5) . . y
C81 N11 Mo3 124.7(5) . . y
C80 N12 C88 117.8(7) . . y
C80 N12 Mo4 116.8(5) . . y
C88 N12 Mo4 125.0(5) . . y
O1 C1 O2 122.9(6) . . y
O1 C1 C3 117.6(6) . . y
O2 C1 C3 119.5(6) . . y
O3 C2 O4 121.7(6) . . y
O3 C2 C4 120.7(6) . . y
O4 C2 C4 117.6(6) . . y
C4 C3 C1 114.7(6) . . y
C2 C4 C3 114.2(6) . . y
N2 C5 N1 119.7(7) . . y
C7 C6 C11 119.3(7) . . n
C7 C6 N1 118.4(7) . . n
C11 C6 N1 122.2(7) . . n
C6 C7 C8 120.8(8) . . n
C9 C8 C7 119.2(9) . . n
C10 C9 C8 119.7(8) . . n
C10 C9 O5 116.2(10) . . n
C8 C9 O5 124.1(10) . . n
C9 C10 C11 121.9(9) . . n
C6 C11 C10 119.0(9) . . n
C18 C13 C14 117.4(8) . . n
C18 C13 N2 124.2(7) . . n
C14 C13 N2 118.3(8) . . n
C15 C14 C13 119.7(10) . . n
C14 C15 C16 119.3(11) . . n
C17 C16 C15 121.1(10) . . n
C17 C16 O6 125.2(13) . . n
C15 C16 O6 113.7(12) . . n
C16 C17 C18 119.2(11) . . n
C13 C18 C17 123.2(9) . . n
N3 C20 N4 120.1(6) . . y
C22 C21 C26 118.6(7) . . n
C22 C21 N3 122.3(6) . . n
C26 C21 N3 119.1(6) . . n
C23 C22 C21 121.0(7) . . n
C22 C23 C24 120.4(7) . . n
O7 C24 C25 124.2(8) . . n
O7 C24 C23 116.0(8) . . n
C25 C24 C23 119.8(7) . . n
C24 C25 C26 119.9(7) . . n
C25 C26 C21 120.2(7) . . n
C33 C28 C29 119.1(8) . . n
C33 C28 N4 119.9(7) . . n
C29 C28 N4 121.0(7) . . n
C28 C29 C30 120.1(10) . . n
C31 C30 C29 118.9(10) . . n
C32 C31 O8 121.9(11) . . n
C32 C31 C30 120.3(9) . . n
O8 C31 C30 117.7(11) . . n
C31 C32 C33 120.1(10) . . n
C28 C33 C32 121.4(9) . . n
N6 C35 N5 119.9(7) . . y
C41 C36 C37 117.6(7) . . n
C41 C36 N5 122.1(6) . . n
C37 C36 N5 120.3(7) . . n
C38 C37 C36 120.5(7) . . n
C37 C38 C39 120.7(7) . . n
C40 C39 O9 124.1(7) . . n
C40 C39 C38 119.4(7) . . n
O9 C39 C38 116.5(7) . . n
C39 C40 C41 119.8(8) . . n
C36 C41 C40 121.4(7) . . n
C44 C43 C48 118.1(8) . . n
C44 C43 N6 124.8(7) . . n
C48 C43 N6 117.2(7) . . n
C43 C44 C45 120.0(9) . . n
C46 C45 C44 122.1(9) . . n
C47 C46 C45 118.9(9) . . n
C47 C46 O10 124.5(10) . . n
C45 C46 O10 116.6(10) . . n
C46 C47 C48 120.1(9) . . n
C43 C48 C47 120.8(9) . . n
N7 C50 N8 119.5(7) . . y
C63 C58 C59 117.9(7) . . n
C63 C58 N8 122.7(7) . . n
C59 C58 N8 119.4(6) . . n
C60 C59 C58 121.0(8) . . n
C59 C60 C61 120.4(8) . . n
C62 C61 O12 125.4(8) . . n
C62 C61 C60 119.6(8) . . n
O12 C61 C60 114.9(8) . . n
C61 C62 C63 119.8(8) . . n
C58 C63 C62 121.1(8) . . n
N9 C65 N10 119.4(7) . . y
C71 C66 C67 118.2(8) . . n
C71 C66 N9 118.9(7) . . n
C67 C66 N9 122.9(8) . . n
C66 C67 C68 119.3(9) . . n
C69 C68 C67 121.8(9) . . n
C68 C69 C70 120.4(9) . . n
C68 C69 O13 115.6(9) . . n
C70 C69 O13 124.0(11) . . n
C69 C70 C71 119.2(9) . . n
C66 C71 C70 120.7(8) . . n
C78 C73 C74 119.4(8) . . n
C78 C73 N10 123.3(8) . . n
C74 C73 N10 117.1(8) . . n
C73 C74 C75 119.6(9) . . n
C74 C75 C76 120.4(10) . . n
C77 C76 O14 117.6(10) . . n
C77 C76 C75 119.4(9) . . n
O14 C76 C75 123.0(11) . . n
C78 C77 C76 120.3(9) . . n
C77 C78 C73 120.9(10) . . n
N12 C80 N11 120.2(7) . . y
C82 C81 C86 117.6(8) . . n
C82 C81 N11 123.4(7) . . n
C86 C81 N11 119.0(7) . . n
C81 C82 C83 122.4(9) . . n
C84 C83 C82 119.5(9) . . n
C83 C84 C85 119.8(8) . . n
C83 C84 O15 124.5(8) . . n
C85 C84 O15 115.7(8) . . n
C84 C85 C86 120.1(8) . . n
C81 C86 C85 120.3(8) . . n
C93 C88 C89B 112.9(25) . . n
C93 C88 C89A 119.0(12) . . n
C93 C88 N12 122.9(7) . . n
C89B C88 N12 122.1(26) . . n
C89A C88 N12 117.8(11) . . n
C92A C93 C88 123.9(12) . . n
C88 C93 C92B 113.7(23) . . n
Cl1 C95 Cl2 114.0(13) . . n
C97B C97A C97C 27.5(48) . . n
C97A C97B C97C 142.1(64) . . n
C97A C97B C97D 150.4(31) . . n
C97C C97B C97D 40.1(55) . . n
C97D C97C C97B 93.2(95) . . n
C97D C97C C97E 71.5(76) . . n
C97B C97C C97E 155.3(100) . . n
C97D C97C C97A 100.1(91) . . n
C97B C97C C97A 10.4(19) . . n
C97E C97C C97A 152.0(89) . . n
C97D C97C C97F 66.1(66) . . n
C97B C97C C97F 126.0(85) . . n
C97E C97C C97F 30.2(29) . . n
C97A C97C C97F 121.8(70) . . n
C97C C97D C97E 62.0(72) . . n
C97C C97D C97F 76.7(70) . . n
C97E C97D C97F 33.2(9) . . n
C97C C97D C97B 46.7(71) . . n
C97E C97D C97B 106.4(14) . . n
C97F C97D C97B 106.4(14) . . n
C97F C97E C97G 114.7(22) . . n
C97F C97E C97C 102.2(54) . . n
C97G C97E C97C 143.0(54) . . n
C97F C97E C97D 87.2(19) . . n
C97G C97E C97D 132.4(16) . . n
C97C C97E C97D 46.5(50) . . n
C97E C97F C97D 59.6(17) . . n
C97E C97F C97G 37.3(14) . . n
C97D C97F C97G 88.5(15) . . n
C97E C97F C97C 47.5(41) . . n
C97D C97F C97C 37.2(37) . . n
C97G C97F C97C 84.8(42) . . n
C97E C97G C97I 124.7(21) . . n
C97E C97G C97H 161.3(20) . . n
C97I C97G C97H 70.8(16) . . n
C97E C97G C97F 28.0(10) . . n
C97I C97G C97F 136.5(19) . . n
C97H C97G C97F 147.3(17) . . n
C97K C97H C97N 85.3(33) . . n
C97K C97H C97M 38.1(28) . . n
C97N C97H C97M 66.2(19) . . n
C97K C97H C97J 56.4(27) . . n
C97N C97H C97J 28.9(14) . . n
C97M C97H C97J 45.6(15) . . n
C97K C97H C97G 138.0(34) . . n
C97N C97H C97G 84.7(19) . . n
C97M C97H C97G 150.2(22) . . n
C97J C97H C97G 105.1(20) . . n
C97K C97H C97O 35.2(28) . . n
C97N C97H C97O 51.7(16) . . n
C97M C97H C97O 24.1(11) . . n
C97J C97H C97O 24.8(11) . . n
C97G C97H C97O 128.7(19) . . n
C97K C97H C97I 98.4(31) . . n
C97N C97H C97I 67.0(15) . . n
C97M C97H C97I 116.3(20) . . n
C97J C97H C97I 73.3(15) . . n
C97G C97H C97I 40.6(9) . . n
C97O C97H C97I 92.2(15) . . n
C97G C97I C97N 87.7(17) . . n
C97G C97I C97H 68.6(15) . . n
C97N C97I C97H 44.3(11) . . n
C97N C97J C97O 143.5(49) . . n
C97N C97J C97M 107.3(37) . . n
C97O C97J C97M 36.6(22) . . n
C97N C97J C97K 109.0(43) . . n
C97O C97J C97K 53.6(31) . . n
C97M C97J C97K 43.8(24) . . n
C97N C97J C97H 60.9(29) . . n
C97O C97J C97H 96.5(32) . . n
C97M C97J C97H 67.1(21) . . n
C97K C97J C97H 48.2(24) . . n
C97M C97K C97O 42.5(28) . . n
C97M C97K C97H 91.4(48) . . n
C97O C97K C97H 105.0(47) . . n
C97M C97K C97J 60.5(35) . . n
C97O C97K C97J 34.8(21) . . n
C97H C97K C97J 75.3(34) . . n
C97M C97K C97N 65.5(35) . . n
C97O C97K C97N 55.8(28) . . n
C97H C97K C97N 51.2(24) . . n
C97J C97K C97N 24.2(17) . . n
C97M C97K Cl3A 129.8(49) . . n
C97O C97K Cl3A 92.4(36) . . n
C97H C97K Cl3A 127.7(40) . . n
C97J C97K Cl3A 96.6(30) . . n
C97N C97K Cl3A 112.2(27) . . n
C97O C97M C97K 77.5(41) . . n
C97O C97M C97J 37.7(24) . . n
C97K C97M C97J 75.7(35) . . n
C97O C97M C97H 97.7(32) . . n
C97K C97M C97H 50.6(34) . . n
C97J C97M C97H 67.3(19) . . n
C97O C97M C97N 64.2(28) . . n
C97K C97M C97N 81.5(38) . . n
C97J C97M C97N 26.7(15) . . n
C97H C97M C97N 51.1(14) . . n
C97J C97N C97H 90.2(33) . . n
C97J C97N C97O 18.4(25) . . n
C97H C97N C97O 80.5(19) . . n
C97J C97N C97M 46.0(27) . . n
C97H C97N C97M 62.7(18) . . n
C97O C97N C97M 27.8(11) . . n
C97J C97N C97K 46.8(31) . . n
C97H C97N C97K 43.5(19) . . n
C97O C97N C97K 38.3(19) . . n
C97M C97N C97K 33.0(18) . . n
C97J C97N C97I 96.6(31) . . n
C97H C97N C97I 68.7(16) . . n
C97O C97N C97I 107.2(16) . . n
C97M C97N C97I 115.0(17) . . n
C97K C97N C97I 82.0(20) . . n
C97M C97O C97J 105.7(40) . . n
C97M C97O C97K 60.0(34) . . n
C97J C97O C97K 91.6(37) . . n
C97M C97O C97N 88.0(30) . . n
C97J C97O C97N 18.1(25) . . n
C97K C97O C97N 85.9(33) . . n
C97M C97O C97H 58.2(28) . . n
C97J C97O C97H 58.6(27) . . n
C97K C97O C97H 39.8(29) . . n
C97N C97O C97H 47.8(13) . . n
C98B C98A C98D 55.7(39) . . n
C98B C98A C98H 54.4(43) . . n
C98D C98A C98H 87.6(40) . . n
C98B C98A C98C 125.2(48) . . n
C98D C98A C98C 99.3(34) . . n
C98H C98A C98C 79.7(36) . . n
C98D C98B C98A 65.9(45) . . n
C98D C98B C98H 110.6(68) . . n
C98A C98B C98H 84.9(59) . . n
C98G C98C C98E 161.7(51) . . n
C98G C98C C98F 27.9(25) . . n
C98E C98C C98F 157.6(45) . . n
C98G C98C C98A 102.9(38) . . n
C98E C98C C98A 95.4(36) . . n
C98F C98C C98A 85.1(25) . . n
C98B C98D C98A 58.3(38) . . n
C98B C98D C98H 39.6(43) . . n
C98A C98D C98H 56.5(32) . . n
C98C C98E Cl2 129.0(50) . . n
C98G C98F C98C 46.3(40) . . n
C98G C98F C98H 118.7(57) . . n
C98C C98F C98H 86.9(36) . . n
C98F C98G C98C 105.9(56) . . n
C98B C98H C98A 40.7(36) . . n
C98B C98H C98F 135.3(68) . . n
C98A C98H C98F 107.4(48) . . n
C98B C98H C98D 29.8(35) . . n
C98A C98H C98D 35.8(23) . . n
C98F C98H C98D 105.6(44) . . n

loop_
_geom_bond_atom_site_label_1
_geom_bond_atom_site_label_2
_geom_bond_distance
_geom_bond_site_symmetry_2
_geom_bond_publ_flag
Mo1 Mo2 2.0920(8) . y
Mo1 N3 2.117(5) . y
Mo1 O1 2.124(4) . y
Mo1 N1 2.130(6) . y
Mo1 N5 2.158(6) . y
Mo2 N6 2.123(6) . y
Mo2 N4 2.133(6) . y
Mo2 O2 2.138(5) . y
Mo2 N2 2.143(6) . y
Mo4 Mo3 2.0904(9) . y
Mo4 N10 2.116(6) . y
Mo4 O4 2.122(4) . y
Mo4 N8 2.135(6) . y
Mo4 N12 2.152(6) . y
Mo3 N9 2.127(6) . y
Mo3 N7 2.137(6) . y
Mo3 O3 2.142(5) . y
Mo3 N11 2.144(6) . y
Cl1 C95 1.68(2) . n
Cl2 C98E 1.42(6) . n
Cl2 C95 1.72(3) . n
Cl3A C96 1.5505(10) . n
Cl3A C97K 2.04(5) . n
Cl3B C96 1.5502(11) . n
Cl4A C96 1.5498(10) . n
Cl4B C96 1.5507(10) . n
O11A C54A 1.38(2) . n
O11A C57A 1.46(4) . n
C51A N7 1.38(5) . y
C51A C52A 1.41(5) . n
C51A C56A 1.42(6) . n
C52A C53A 1.35(6) . n
C53A C54A 1.41(6) . n
C54A C55A 1.37(3) . n
C55A C56A 1.34(4) . n
O11B C57B 0.96(17) . n
O11B C54B 1.42(10) . n
C51B C56B 1.20(23) . n
C51B C52B 1.36(19) . n
C51B N7 1.58(17) . y
C52B C53B 1.60(23) . n
C53B C54B 1.16(26) . n
C54B C55B 1.31(15) . n
C55B C56B 1.55(16) . n
O16A C91A 1.36(2) . n
O16A C94A 1.38(3) . n
C89A C90A 1.36(4) . n
C89A C88 1.42(3) . n
C90A C91A 1.44(3) . n
C91A C92A 1.38(3) . n
C92A C93 1.35(3) . n
O16B C91B 1.42(6) . n
O16B C94B 1.43(6) . n
C89B C90B 1.37(9) . n
C89B C88 1.38(6) . n
C90B C91B 1.12(8) . n
C91B C92B 1.31(7) . n
C92B C93 1.56(6) . n
C34A O8 1.31(2) . n
C34B O8 1.13(5) . n
O1 C1 1.255(8) . y
O2 C1 1.267(8) . y
O3 C2 1.267(8) . y
O4 C2 1.280(8) . y
O5 C9 1.380(10) . n
O5 C12 1.418(14) . n
O6 C19 1.37(2) . n
O6 C16 1.408(13) . n
O7 C24 1.370(9) . n
O7 C27 1.402(11) . n
O8 C31 1.382(11) . n
O9 C39 1.383(9) . n
O9 C42 1.428(10) . n
O10 C46 1.365(10) . n
O10 C49 1.412(15) . n
O12 C61 1.368(9) . n
O12 C64 1.438(11) . n
O13 C69 1.384(11) . n
O13 C72 1.414(13) . n
O14 C76 1.383(11) . n
O14 C79 1.402(14) . n
O15 C84 1.400(10) . n
O15 C87 1.408(11) . n
N1 C5 1.330(9) . y
N1 C6 1.435(9) . y
N2 C5 1.321(9) . y
N2 C13 1.430(9) . y
N3 C20 1.315(8) . y
N3 C21 1.426(9) . y
N4 C20 1.335(9) . y
N4 C28 1.446(9) . y
N5 C35 1.344(9) . y
N5 C36 1.415(8) . y
N6 C35 1.318(9) . y
N6 C43 1.433(9) . y
N7 C50 1.333(9) . y
N8 C50 1.337(9) . y
N8 C58 1.441(9) . y
N9 C65 1.321(10) . y
N9 C66 1.431(9) . y
N10 C65 1.325(9) . y
N10 C73 1.432(10) . y
N11 C80 1.333(9) . y
N11 C81 1.435(9) . y
N12 C80 1.328(9) . y
N12 C88 1.418(9) . y
C1 C3 1.508(10) . y
C2 C4 1.486(10) . y
C3 C4 1.500(10) . y
C6 C7 1.374(11) . n
C6 C11 1.383(11) . n
C7 C8 1.402(11) . n
C8 C9 1.366(13) . n
C9 C10 1.363(14) . n
C10 C11 1.384(12) . n
C13 C18 1.353(12) . n
C13 C14 1.422(12) . n
C14 C15 1.392(13) . n
C15 C16 1.40(2) . n
C16 C17 1.33(2) . n
C17 C18 1.389(13) . n
C21 C22 1.383(10) . n
C21 C26 1.400(10) . n
C22 C23 1.371(11) . n
C23 C24 1.389(11) . n
C24 C25 1.372(11) . n
C25 C26 1.398(10) . n
C28 C33 1.357(11) . n
C28 C29 1.390(12) . n
C29 C30 1.404(12) . n
C30 C31 1.393(15) . n
C31 C32 1.355(14) . n
C32 C33 1.389(12) . n
C36 C41 1.384(10) . n
C36 C37 1.392(10) . n
C37 C38 1.378(10) . n
C38 C39 1.385(11) . n
C39 C40 1.362(11) . n
C40 C41 1.394(11) . n
C43 C44 1.359(11) . n
C43 C48 1.375(11) . n
C44 C45 1.402(12) . n
C45 C46 1.350(14) . n
C46 C47 1.343(14) . n
C47 C48 1.421(11) . n
C58 C63 1.376(11) . n
C58 C59 1.396(11) . n
C59 C60 1.368(11) . n
C60 C61 1.382(12) . n
C61 C62 1.368(12) . n
C62 C63 1.397(11) . n
C66 C71 1.389(11) . n
C66 C67 1.392(11) . n
C67 C68 1.405(13) . n
C68 C69 1.339(14) . n
C69 C70 1.366(13) . n
C70 C71 1.418(11) . n
C73 C78 1.389(12) . n
C73 C74 1.391(12) . n
C74 C75 1.394(12) . n
C75 C76 1.394(14) . n
C76 C77 1.381(14) . n
C77 C78 1.376(12) . n
C81 C82 1.348(12) . n
C81 C86 1.382(11) . n
C82 C83 1.393(12) . n
C83 C84 1.340(12) . n
C84 C85 1.370(12) . n
C85 C86 1.392(12) . n
C88 C93 1.373(10) . n
C97A C97B 0.51(2) . n
C97A C97C 1.74(14) . n
C97B C97C 1.31(14) . n
C97B C97D 1.79(3) . n
C97C C97D 1.16(12) . n
C97C C97E 1.41(14) . n
C97C C97F 1.87(14) . n
C97D C97E 1.51(2) . n
C97D C97F 1.75(3) . n
C97E C97F 0.96(2) . n
C97E C97G 1.24(2) . n
C97F C97G 1.86(3) . n
C97G C97I 1.28(2) . n
C97G C97H 1.82(3) . n
C97H C97K 1.22(5) . n
C97H C97N 1.39(3) . n
C97H C97M 1.58(4) . n
C97H C97J 1.59(4) . n
C97H C97O 1.85(4) . n
C97H C97I 1.85(3) . n
C97I C97N 1.83(3) . n
C97J C97N 0.77(3) . n
C97J C97O 0.78(3) . n
C97J C97M 1.23(3) . n
C97J C97K 1.37(5) . n
C97K C97M 0.98(6) . n
C97K C97O 1.10(6) . n
C97K C97N 1.77(6) . n
C97M C97O 0.76(3) . n
C97M C97N 1.63(3) . n
C97N C97O 1.47(3) . n
C98A C98B 0.97(5) . n
C98A C98D 1.04(4) . n
C98A C98H 1.48(8) . n
C98A C98C 1.99(5) . n
C98B C98D 0.94(6) . n
C98B C98H 1.21(8) . n
C98C C98G 1.26(6) . n
C98C C98E 1.61(7) . n
C98C C98F 1.68(6) . n
C98D C98H 1.78(8) . n
C98F C98G 0.82(5) . n
C98F C98H 1.61(8) . n
